data_7018290
loop_
_publ_author_name
'Alexandropoulos, Dimitris I.'
'Manos, Manolis J.'
'Papatriantafyllopoulou, Constantina'
'Mukherjee, Shreya'
'Tasiopoulos, Anastasios J.'
'Perlepes, Spyros P.'
'Christou, George'
'Stamatatos, Theocharis C.'

_publ_section_title
;
 &quot;Squaring the clusters&quot;: a Mn(III)(4)Ni(II)(4) molecular square
 from nickel(ii)-induced structural transformation of a Mn(II/III/IV)(12)
 cage.
;
_journal_issue 16
_journal_name_full 'Dalton transactions (Cambridge, England : 2003)'
_journal_page_first 4744
_journal_page_last 4747
_journal_paper_doi 10.1039/c2dt00030j
_journal_volume 41
_journal_year 2012
_chemical_formula_moiety 'C96 H72 Mn4 N16 Ni4 O20, 4(Cl O4), 4(C H2 Cl2), 21.5(H2 O)'
_chemical_formula_sum 'C100 H123 Cl8 Mn4 N16 Ni4 O57.5'
_chemical_formula_weight 3207.34
_chemical_name_systematic
;
?
;
_space_group_IT_number 121
_symmetry_cell_setting tetragonal
_symmetry_space_group_name_Hall 'I -4 2'
_symmetry_space_group_name_H-M 'I -4 2 m'
_atom_sites_solution_hydrogens geom
_atom_sites_solution_primary direct
_atom_sites_solution_secondary difmap
_audit_creation_method SHELXL-97
_cell_angle_alpha 90.00
_cell_angle_beta 90.00
_cell_angle_gamma 90.00
_cell_formula_units_Z 2
_cell_length_a 16.7927(8)
_cell_length_b 16.7927(8)
_cell_length_c 25.9583(10)
_cell_measurement_reflns_used 2600
_cell_measurement_temperature 100(2)
_cell_measurement_theta_max 24.9940
_cell_measurement_theta_min 2.8836
_cell_volume 7320.1(6)
_computing_cell_refinement 'CrysAlis RED'
_computing_data_collection 'CrysAlis CCD'
_computing_data_reduction 'CrysAlis RED'
_computing_molecular_graphics
;
DIAMOND (Brandenburg, 2006)
MERCURY (Bruno et al. 2002)
;
_computing_publication_material 'WINGX (Farrugia, 1999)'
_computing_structure_refinement 'SHELXL-97 (Sheldrick, 1997)'
_computing_structure_solution 'SHELXL-97 (Sheldrick, 1997)'
_diffrn_ambient_temperature 100(2)
_diffrn_detector_area_resol_mean 10.4223
_diffrn_measured_fraction_theta_full 0.996
_diffrn_measured_fraction_theta_max 0.996
_diffrn_measurement_device_type 'SuperNova, Dual, Cu at zero, Atlas'
_diffrn_measurement_method '\w scans'
_diffrn_radiation_monochromator mirror
_diffrn_radiation_source 'SuperNova (Mo) X-ray Source'
_diffrn_radiation_type MoK\a
_diffrn_radiation_wavelength 0.71073
_diffrn_reflns_av_R_equivalents 0.0742
_diffrn_reflns_av_sigmaI/netI 0.0828
_diffrn_reflns_limit_h_max 18
_diffrn_reflns_limit_h_min -19
_diffrn_reflns_limit_k_max 17
_diffrn_reflns_limit_k_min -19
_diffrn_reflns_limit_l_max 30
_diffrn_reflns_limit_l_min -16
_diffrn_reflns_number 9559
_diffrn_reflns_theta_full 25.00
_diffrn_reflns_theta_max 25.00
_diffrn_reflns_theta_min 2.89
_exptl_absorpt_coefficient_mu 1.071
_exptl_absorpt_correction_T_max 1.00000
_exptl_absorpt_correction_T_min 0.36199
_exptl_absorpt_correction_type multi-scan
_exptl_absorpt_process_details 'Empirical absorption correction (CrysAlis RED, Oxford Diffraction)'
_exptl_crystal_colour red
_exptl_crystal_density_diffrn 1.455
_exptl_crystal_density_method 'not measured'
_exptl_crystal_description polyhedral
_exptl_crystal_F_000 3286
_exptl_crystal_size_max 0.05
_exptl_crystal_size_mid 0.04
_exptl_crystal_size_min 0.03
_refine_diff_density_max 0.746
_refine_diff_density_min -0.529
_refine_diff_density_rms 0.104
_refine_ls_abs_structure_details 'Flack H D (1983), Acta Cryst. A39, 876-881'
_refine_ls_abs_structure_Flack -0.21(4)
_refine_ls_extinction_method none
_refine_ls_goodness_of_fit_ref 1.002
_refine_ls_hydrogen_treatment constr
_refine_ls_matrix_type full
_refine_ls_number_parameters 189
_refine_ls_number_reflns 3380
_refine_ls_number_restraints 18
_refine_ls_restrained_S_all 1.020
_refine_ls_R_factor_all 0.0946
_refine_ls_R_factor_gt 0.0751
_refine_ls_shift/su_max 0.000
_refine_ls_shift/su_mean 0.000
_refine_ls_structure_factor_coef Fsqd
_refine_ls_weighting_details 'calc w=1/[\s^2^(Fo^2^)+(0.1294P)^2^+0.0000P] where P=(Fo^2^+2Fc^2^)/3'
_refine_ls_weighting_scheme calc
_refine_ls_wR_factor_gt 0.1964
_refine_ls_wR_factor_ref 0.2120
_reflns_number_gt 2391
_reflns_number_total 3380
_reflns_threshold_expression >2sigma(I)
_cod_data_source_file c2dt00030j.txt
_cod_data_source_block shelxl
_cod_depositor_comments
;
The following automatic conversions were performed:

'_symmetry_cell_setting' value 'Tetragonal' changed to 'tetragonal'
according to /home/saulius/struct/CIF-dictionaries/cif_core.dic
dictionary named 'cif_core.dic' version 2.4.1 from 2010-06-29.

Automatic conversion script
Id: cif_fix_values 1715 2011-07-08 13:25:40Z adriana 
;
_cod_original_sg_symbol_H-M 'I -4 2 m '
_cod_original_formula_sum 'C100 H123 Cl8 Mn4 N16 Ni4 O57.50'
_cod_database_code 7018290

loop_
_symmetry_equiv_pos_as_xyz
'x, y, z'
'-x, -y, z'
'x, -y, -z'
'-x, y, -z'
'y, x, z'
'-y, -x, z'
'-y, x, -z'
'y, -x, -z'
'x+1/2, y+1/2, z+1/2'
'-x+1/2, -y+1/2, z+1/2'
'x+1/2, -y+1/2, -z+1/2'
'-x+1/2, y+1/2, -z+1/2'
'y+1/2, x+1/2, z+1/2'
'-y+1/2, -x+1/2, z+1/2'
'-y+1/2, x+1/2, -z+1/2'
'y+1/2, -x+1/2, -z+1/2'

loop_
_atom_site_label
_atom_site_type_symbol
_atom_site_fract_x
_atom_site_fract_y
_atom_site_fract_z
_atom_site_U_iso_or_equiv
_atom_site_adp_type
_atom_site_occupancy
_atom_site_symmetry_multiplicity
_atom_site_calc_flag
_atom_site_refinement_flags
Ni1 Ni 0.27665(9) 0.0000 0.0000 0.0498(4) Uani 1 2 d S
Mn1 Mn 0.15474(8) -0.15474(8) 0.02406(5) 0.0523(5) Uani 1 2 d S
Cl1 Cl 0.1786(2) 0.8214(2) 0.85568(10) 0.0894(13) Uani 1 2 d S
O1 O 0.1875(4) -0.0760(3) -0.02285(18) 0.0620(15) Uani 1 1 d .
O2 O 0.2271(4) -0.1216(4) 0.07832(18) 0.0660(17) Uani 1 1 d .
O3 O 0.2414(4) -0.2414(4) -0.0086(3) 0.072(2) Uani 1 2 d S
O4 O 0.1195(13) 0.8805(13) 0.8660(11) 0.248(7) Uani 1 2 d SU
O5 O 0.1810(4) 0.8190(4) 0.8017(3) 0.077(2) Uani 1 2 d SU
O6 O 0.2306(6) 0.8691(6) 0.8729(3) 0.119(3) Uani 1 1 d U
N1 N 0.2750(4) -0.0608(4) 0.0670(2) 0.0530(16) Uani 1 1 d .
N2 N 0.3617(4) 0.0638(4) 0.0427(2) 0.0489(16) Uani 1 1 d .
C1 C 0.3236(6) -0.0344(4) 0.1051(3) 0.055(2) Uani 1 1 d .
C2 C 0.3202(4) -0.0677(4) 0.1575(2) 0.0368(15) Uani 1 1 d .
C3 C 0.3334(5) -0.1500(5) 0.1654(3) 0.055(2) Uani 1 1 d .
H3 H 0.3434 -0.1838 0.1378 0.066 Uiso 1 1 calc R
C4 C 0.3310(5) -0.1783(5) 0.2140(2) 0.057(2) Uani 1 1 d .
H4 H 0.3401 -0.2323 0.2193 0.068 Uiso 1 1 calc R
C5 C 0.3153(6) -0.1296(6) 0.2568(3) 0.067(3) Uani 1 1 d .
H5 H 0.3105 -0.1515 0.2895 0.080 Uiso 1 1 calc R
C6 C 0.3070(6) -0.0486(6) 0.2493(3) 0.068(3) Uani 1 1 d .
H6 H 0.3039 -0.0142 0.2773 0.082 Uiso 1 1 calc R
C7 C 0.3032(6) -0.0190(6) 0.1990(3) 0.072(3) Uani 1 1 d .
H7 H 0.2892 0.0339 0.1934 0.086 Uiso 1 1 calc R
C8 C 0.3692(5) 0.0344(5) 0.0890(3) 0.055(2) Uani 1 1 d .
C9 C 0.3980(5) 0.1265(5) 0.0286(3) 0.053(2) Uani 1 1 d .
H9 H 0.3862 0.1468 -0.0038 0.063 Uiso 1 1 calc R
C10 C 0.4552(6) 0.1682(6) 0.0586(3) 0.064(2) Uani 1 1 d .
H10 H 0.4831 0.2120 0.0461 0.077 Uiso 1 1 calc R
C11 C 0.4664(5) 0.1378(5) 0.1087(3) 0.059(2) Uani 1 1 d .
H11 H 0.5018 0.1624 0.1312 0.071 Uiso 1 1 calc R
C12 C 0.4243(6) 0.0708(6) 0.1242(3) 0.067(3) Uani 1 1 d .
H12 H 0.4316 0.0498 0.1570 0.081 Uiso 1 1 calc R

loop_
_atom_site_aniso_label
_atom_site_aniso_U_11
_atom_site_aniso_U_22
_atom_site_aniso_U_33
_atom_site_aniso_U_23
_atom_site_aniso_U_13
_atom_site_aniso_U_12
Ni1 0.0867(10) 0.0471(7) 0.0156(5) -0.0001(6) 0.000 0.000
Mn1 0.0693(7) 0.0693(7) 0.0184(6) 0.0045(5) -0.0045(5) -0.0019(9)
Cl1 0.115(2) 0.115(2) 0.0380(14) -0.0284(14) 0.0284(14) -0.056(3)
O1 0.099(4) 0.060(3) 0.027(2) 0.002(2) -0.022(3) -0.005(3)
O2 0.104(5) 0.067(4) 0.027(2) 0.004(2) -0.022(3) -0.026(3)
O3 0.079(3) 0.079(3) 0.058(5) -0.006(3) 0.006(3) 0.009(4)
O4 0.251(7) 0.251(7) 0.244(9) -0.002(4) 0.002(4) 0.008(5)
O5 0.089(3) 0.089(3) 0.054(3) -0.009(3) 0.009(3) -0.012(4)
O6 0.130(5) 0.133(5) 0.094(4) -0.006(4) -0.003(4) -0.036(4)
N1 0.075(5) 0.060(4) 0.024(3) -0.010(3) -0.008(3) -0.009(4)
N2 0.075(4) 0.054(4) 0.017(2) -0.003(3) 0.005(3) -0.013(3)
C1 0.087(6) 0.041(4) 0.036(4) -0.003(3) -0.024(4) 0.011(4)
C2 0.049(4) 0.038(4) 0.023(3) 0.001(3) -0.003(3) 0.000(3)
C3 0.080(6) 0.052(5) 0.034(3) -0.004(3) -0.010(4) -0.019(4)
C4 0.084(6) 0.052(5) 0.035(3) 0.014(3) -0.021(4) -0.010(4)
C5 0.080(6) 0.085(7) 0.034(4) 0.006(4) -0.025(4) -0.010(5)
C6 0.101(7) 0.072(6) 0.032(4) -0.006(4) 0.001(4) -0.016(5)
C7 0.112(7) 0.087(7) 0.018(3) 0.008(4) -0.017(4) -0.002(6)
C8 0.067(6) 0.063(5) 0.036(4) 0.001(4) -0.008(4) -0.010(4)
C9 0.078(6) 0.053(5) 0.027(4) -0.009(4) -0.002(4) 0.000(4)
C10 0.088(6) 0.077(6) 0.028(3) -0.007(4) 0.028(4) -0.010(5)
C11 0.064(5) 0.065(6) 0.050(4) -0.016(4) -0.004(4) -0.010(4)
C12 0.101(8) 0.078(6) 0.022(3) -0.006(4) 0.004(4) -0.010(5)

loop_
_atom_type_symbol
_atom_type_description
_atom_type_scat_dispersion_real
_atom_type_scat_dispersion_imag
_atom_type_scat_source
C C 0.0033 0.0016 'International Tables Vol C Tables 4.2.6.8 and 6.1.1.4'
H H 0.0000 0.0000 'International Tables Vol C Tables 4.2.6.8 and 6.1.1.4'
N N 0.0061 0.0033 'International Tables Vol C Tables 4.2.6.8 and 6.1.1.4'
O O 0.0106 0.0060 'International Tables Vol C Tables 4.2.6.8 and 6.1.1.4'
Cl Cl 0.1484 0.1585 'International Tables Vol C Tables 4.2.6.8 and 6.1.1.4'
Mn Mn 0.3368 0.7283 'International Tables Vol C Tables 4.2.6.8 and 6.1.1.4'
Ni Ni 0.3393 1.1124 'International Tables Vol C Tables 4.2.6.8 and 6.1.1.4'

loop_
_geom_angle_atom_site_label_1
_geom_angle_atom_site_label_2
_geom_angle_atom_site_label_3
_geom_angle
_geom_angle_site_symmetry_1
_geom_angle_site_symmetry_3
N1 Ni1 N1 178.4(4) . 3
N1 Ni1 O1 85.7(2) . .
N1 Ni1 O1 93.2(2) 3 .
N1 Ni1 O1 93.2(2) . 3
N1 Ni1 O1 85.7(2) 3 3
O1 Ni1 O1 86.5(3) . 3
N1 Ni1 N2 101.9(3) . 3
N1 Ni1 N2 79.2(2) 3 3
O1 Ni1 N2 91.5(2) . 3
O1 Ni1 N2 164.6(2) 3 3
N1 Ni1 N2 79.2(2) . .
N1 Ni1 N2 101.9(3) 3 .
O1 Ni1 N2 164.6(2) . .
O1 Ni1 N2 91.5(2) 3 .
N2 Ni1 N2 94.3(3) 3 .
O1 Mn1 O1 89.6(3) . 6
O1 Mn1 O2 94.9(2) . .
O1 Mn1 O2 173.7(2) 6 .
O1 Mn1 O2 173.7(2) . 6
O1 Mn1 O2 94.9(2) 6 6
O2 Mn1 O2 80.3(3) . 6
O1 Mn1 O3 91.2(2) . .
O1 Mn1 O3 91.2(2) 6 .
O2 Mn1 O3 93.1(3) . .
O2 Mn1 O3 93.1(3) 6 .
O6 Cl1 O6 138.5(8) 6_665 .
O6 Cl1 O5 110.5(4) 6_665 .
O6 Cl1 O5 110.5(4) . .
O6 Cl1 O4 88.5(6) 6_665 .
O6 Cl1 O4 88.5(6) . .
O5 Cl1 O4 103.2(13) . .
Mn1 O1 Ni1 117.6(2) . .
N1 O2 Mn1 115.9(4) . .
O2 N1 C1 116.9(6) . .
O2 N1 Ni1 125.9(4) . .
C1 N1 Ni1 117.1(5) . .
C9 N2 C8 122.1(7) . .
C9 N2 Ni1 126.7(5) . .
C8 N2 Ni1 110.9(6) . .
N1 C1 C8 111.7(7) . .
N1 C1 C2 121.8(7) . .
C8 C1 C2 126.1(7) . .
C7 C2 C3 119.8(6) . .
C7 C2 C1 120.2(6) . .
C3 C2 C1 120.0(6) . .
C4 C3 C2 118.4(7) . .
C4 C3 H3 120.8 . .
C2 C3 H3 120.8 . .
C3 C4 C5 122.7(8) . .
C3 C4 H4 118.6 . .
C5 C4 H4 118.6 . .
C6 C5 C4 118.7(7) . .
C6 C5 H5 120.6 . .
C4 C5 H5 120.6 . .
C5 C6 C7 119.1(8) . .
C5 C6 H6 120.4 . .
C7 C6 H6 120.4 . .
C2 C7 C6 120.5(9) . .
C2 C7 H7 119.8 . .
C6 C7 H7 119.8 . .
N2 C8 C12 119.1(8) . .
N2 C8 C1 121.1(7) . .
C12 C8 C1 119.8(7) . .
N2 C9 C10 125.2(7) . .
N2 C9 H9 117.4 . .
C10 C9 H9 117.4 . .
C11 C10 C9 114.7(8) . .
C11 C10 H10 122.7 . .
C9 C10 H10 122.7 . .
C12 C11 C10 119.5(8) . .
C12 C11 H11 120.3 . .
C10 C11 H11 120.3 . .
C11 C12 C8 119.3(7) . .
C11 C12 H12 120.4 . .
C8 C12 H12 120.4 . .

loop_
_geom_bond_atom_site_label_1
_geom_bond_atom_site_label_2
_geom_bond_distance
_geom_bond_site_symmetry_2
Ni1 N1 2.017(6) .
Ni1 N1 2.017(6) 3
Ni1 O1 2.055(6) .
Ni1 O1 2.055(6) 3
Ni1 N2 2.101(6) 3
Ni1 N2 2.101(6) .
Mn1 O1 1.879(5) .
Mn1 O1 1.879(5) 6
Mn1 O2 1.942(5) .
Mn1 O2 1.942(5) 6
Mn1 O3 2.225(9) .
Cl1 O6 1.266(9) 6_665
Cl1 O6 1.267(9) .
Cl1 O5 1.403(8) .
Cl1 O4 1.43(3) .
O2 N1 1.333(9) .
N1 C1 1.355(9) .
N2 C9 1.270(10) .
N2 C8 1.306(9) .
C1 C8 1.448(12) .
C1 C2 1.473(10) .
C2 C7 1.383(11) .
C2 C3 1.414(10) .
C3 C4 1.347(9) .
C3 H3 0.9300 .
C4 C5 1.404(12) .
C4 H4 0.9300 .
C5 C6 1.382(13) .
C5 H5 0.9300 .
C6 C7 1.398(11) .
C6 H6 0.9300 .
C7 H7 0.9300 .
C8 C12 1.437(11) .
C9 C10 1.420(12) .
C9 H9 0.9300 .
C10 C11 1.410(12) .
C10 H10 0.9300 .
C11 C12 1.388(12) .
C11 H11 0.9300 .
C12 H12 0.9300 .

loop_
_platon_squeeze_void_nr
_platon_squeeze_void_average_x
_platon_squeeze_void_average_y
_platon_squeeze_void_average_z
_platon_squeeze_void_volume
_platon_squeeze_void_count_electrons
_platon_squeeze_void_content
1 0.000 0.000 0.004 1260 383 ' '
2 0.000 0.500 0.250 25 2 ' '
3 0.000 0.500 0.750 25 2 ' '
4 0.500 0.500 0.025 1260 383 ' '
5 0.500 0.000 0.250 25 2 ' '
6 0.500 1.000 0.750 25 2 ' '
